data_2014980
loop_
_publ_author_name
'Ibberson, Richard M.'

_publ_section_title
;
 Neutron powder diffraction studies of dimethyl sulfoxide
;
_journal_coeditor_code FA1152
_journal_issue 9
_journal_name_full 'Acta Crystallographica Section C'
_journal_page_first o571
_journal_page_last o573
_journal_paper_doi 10.1107/S010827010502617X
_journal_volume 61
_journal_year 2005
_chemical_formula_moiety 'C2 D6 O S'
_chemical_formula_structural '(C D3)2 S O'
_chemical_formula_sum 'C2 D6 O S'
_chemical_formula_weight 84.17
_chemical_melting_point 291
_chemical_name_common 'methyl sulfoxide'
_chemical_name_systematic
;
dimethyl sulfoxide
;
_space_group_crystal_system monoclinic
_space_group_IT_number 14
_space_group_name_Hall '-P 2ybc'
_space_group_name_H-M_alt 'P 1 21/c 1'
_symmetry_space_group_name_Hall '-P 2ybc'
_symmetry_space_group_name_H-M 'P 1 21/c 1'
_cell_angle_alpha 90.0
_cell_angle_beta 94.8053(3)
_cell_angle_gamma 90.0
_cell_formula_units_Z 4
_cell_length_a 5.23900(10)
_cell_length_b 6.75810(10)
_cell_length_c 11.26960(10)
_cell_measurement_temperature 100.0
_cell_volume 397.605(10)
_computing_cell_refinement 'GSAS (Larson & von Dreele, 1994)'
_computing_data_collection 'ISIS instrument control program (ICP)'
_computing_data_reduction 'Standard HRPD normalization routines'
_computing_molecular_graphics 'ORTEP-3 (Farrugia, 1997) and PLATON (Spek, 1990)'
_computing_publication_material 'GSAS (Larson & von Dreele, 1994)'
_computing_structure_refinement 'GSAS (Larson & von Dreele, 1994)'
_diffrn_ambient_temperature 2
_diffrn_measurement_device_type HRPD
_diffrn_radiation_probe neutron
_diffrn_radiation_type 'time-of-flight neutron'
_diffrn_radiation_wavelength 1.24-5.36
_exptl_crystal_density_diffrn 1.4060
_exptl_crystal_density_meas ?
_refine_diff_density_max 0.144
_refine_diff_density_min -0.167
_refine_ls_goodness_of_fit_all 1.17
_refine_ls_matrix_type full
_refine_ls_number_constraints 0
_refine_ls_number_parameters 93
_refine_ls_number_restraints 0
_refine_ls_shift/su_max 0.04
_refine_ls_shift/su_mean 0.00
_refine_ls_weighting_scheme sigma
_cod_data_source_file fa1152.cif
_cod_data_source_block 100K
_cod_depositor_comments
;
The following automatic conversions were performed:
'_geom_bond_publ_flag' value 'N' changed to 'n' according to
'/home/saulius/struct/CIF-dictionaries/cif_core.dic' dictionary named
'cif_core.dic' version 2.4.1 from 2010-06-29 (19 times).

Automatic conversion script
Id: cif_fix_enum 1527 2010-12-29 10:47:43Z saulius 

The following automatic conversions were performed:

'_geom_bond_publ_flag' value 'N' changed to 'n' according to
/home/saulius/struct/CIF-dictionaries/cif_core.dic dictionary named
'cif_core.dic' version 2.4.1 from 2010-06-29 (19
times).

'_geom_contact_publ_flag' value 'N' changed to 'n' according
to /home/saulius/struct/CIF-dictionaries/cif_core.dic dictionary
named 'cif_core.dic' version 2.4.1 from 2010-06-29 (4
times).

'_geom_angle_publ_flag' value 'N' changed to 'n' according
to /home/saulius/struct/CIF-dictionaries/cif_core.dic dictionary
named 'cif_core.dic' version 2.4.1 from 2010-06-29 (15 times).

Automatic conversion script
Id: cif_fix_values 1715 2011-07-08 13:25:40Z adriana 

The following automatic conversions were performed:

'_exptl_crystal_density_meas' value 'not measured' was changed to '?'
- the value is perceived as not measured.

Automatic conversion script
Id: cif_fix_values 3008 2015-01-20 13:52:24Z robertas 
;
_cod_original_cell_volume 397.600(10)
_cod_original_sg_symbol_H-M 'P 21/c'
_cod_database_code 2014980

loop_
_symmetry_equiv_pos_site_id
_symmetry_equiv_pos_as_xyz
1 +x,+y,+z
2 -x,+y+1/2,-z+1/2
-1 -x,-y,-z
-2 +x,-y+1/2,+z+1/2

loop_
_atom_site_aniso_label
_atom_site_aniso_U_11
_atom_site_aniso_U_22
_atom_site_aniso_U_33
_atom_site_aniso_U_12
_atom_site_aniso_U_13
_atom_site_aniso_U_23
S 0.0264(18) 0.042(2) 0.021(2) -0.0071(17) 0.0117(17) -0.0098(19)
O 0.0297(10) 0.0433(11) 0.0380(10) -0.0111(9) 0.0090(10) -0.0048(10)
C1 0.0220(10) 0.0372(12) 0.0325(11) 0.0031(10) 0.0040(9) -0.0022(9)
C2 0.0319(13) 0.0376(12) 0.0456(13) -0.0032(10) 0.0054(10) 0.0007(10)
D11 0.0429(12) 0.0416(13) 0.0447(12) -0.0092(10) -0.0023(10) 0.0033(10)
D21 0.0631(15) 0.0367(12) 0.0511(13) 0.0111(10) 0.0163(11) 0.0007(12)
D31 0.0341(12) 0.0457(12) 0.0565(13) 0.0012(9) 0.0058(10) -0.0048(10)
D12 0.0536(13) 0.0510(13) 0.0485(12) 0.0103(10) 0.0000(12) -0.0008(11)
D22 0.0734(18) 0.0443(13) 0.0830(16) -0.0041(12) 0.0236(14) 0.0068(12)
D32 0.0338(11) 0.0587(15) 0.0671(14) 0.0064(11) 0.0044(11) -0.0044(11)

loop_
_atom_site_label
_atom_site_fract_x
_atom_site_fract_y
_atom_site_fract_z
_atom_site_U_iso_or_equiv
_atom_site_thermal_displace_type
_atom_site_occupancy
_atom_site_type_symbol
S 0.1799(4) 0.1534(4) 0.1936(2) 0.0293(11) Uani 1.0 S
O -0.1036(2) 0.1331(2) 0.16757(12) 0.0367(6) Uani 1.0 O
C1 0.3174(3) -0.06637(18) 0.12695(12) 0.0305(6) Uani 1.0 C
C2 0.2937(3) 0.32905(18) 0.09175(11) 0.0383(7) Uani 1.0 C
D11 0.2376(2) -0.07372(16) 0.03554(11) 0.0434(7) Uani 1.0 D
D21 0.2558(2) -0.18948(17) 0.17796(9) 0.0497(8) Uani 1.0 D
D31 0.5219(2) -0.04672(17) 0.13624(10) 0.0453(7) Uani 1.0 D
D12 0.2133(2) 0.29255(17) 0.00228(10) 0.0513(7) Uani 1.0 D
D22 0.2175(2) 0.46976(18) 0.12154(10) 0.0659(9) Uani 1.0 D
D32 0.4992(2) 0.32583(15) 0.09989(9) 0.0532(8) Uani 1.0 D

loop_
_atom_type_symbol
_atom_type_scat_source
S International_Tables_Vol_C
O International_Tables_Vol_C
C International_Tables_Vol_C
D International_Tables_Vol_C

loop_
_geom_angle_atom_site_label_1
_geom_angle_atom_site_label_2
_geom_angle_atom_site_label_3
_geom_angle_site_symmetry_1
_geom_angle_site_symmetry_3
_geom_angle
_geom_angle_publ_flag
O S C1 1_555 1_555 105.21(16) n
O S C2 1_555 1_555 108.30(15) n
C1 S C2 1_555 1_555 96.37(12) n
S C1 D11 1_555 1_555 107.05(13) n
S C1 D21 1_555 1_555 105.13(14) n
S C1 D31 1_555 1_555 106.36(13) n
D11 C1 D21 1_555 1_555 111.38(14) n
D11 C1 D31 1_555 1_555 113.66(15) n
D21 C1 D31 1_555 1_555 112.59(15) n
S C2 D12 1_555 1_555 108.69(13) n
S C2 D22 1_555 1_555 103.30(14) n
S C2 D32 1_555 1_555 108.53(13) n
D12 C2 D22 1_555 1_555 110.99(14) n
D12 C2 D32 1_555 1_555 112.48(14) n
D22 C2 D32 1_555 1_555 112.36(14) n

loop_
_geom_bond_atom_site_label_1
_geom_bond_atom_site_label_2
_geom_bond_site_symmetry_1
_geom_bond_site_symmetry_2
_geom_bond_distance
_geom_bond_publ_flag
S O . 1_555 1.496(2) n
S C1 . 1_555 1.838(3) n
S C2 . 1_555 1.788(3) n
S D11 . 1_555 2.390(3) n
S D21 . 1_555 2.360(3) n
S D31 . 1_555 2.377(3) n
S D12 . 1_555 2.372(3) n
S D22 . 1_555 2.301(3) n
S D32 . 1_555 2.360(3) n
C1 D11 . 1_555 1.0800(18) n
C1 D21 . 1_555 1.0761(17) n
C1 D31 . 1_555 1.0759(19) n
C2 D12 . 1_555 1.0880(17) n
C2 D22 . 1_555 1.0949(17) n
C2 D32 . 1_555 1.0731(19) n
D11 D21 . 1_555 1.7809(16) n
D11 D31 . 1_555 1.8046(16) n
D21 D11 . 1_555 1.7809(16) n
D21 D31 . 1_555 1.7903(15) n

loop_
_geom_contact_atom_site_label_1
_geom_contact_atom_site_label_2
_geom_contact_distance
_geom_contact_site_symmetry_2
_geom_contact_publ_flag
D11 O 2.3715(18) 3_555 n
D21 O 2.3101(17) 2_545 n
D31 O 2.3097(16) 1_655 n
D32 O 2.5184(16) 1_655 n
